data_4032636
loop_
_publ_author_name
'Kolanji, Kubandiran'
'Ravat, Prince'
'Bogomyakov, Artem S.'
'Ovcharenko, Victor I.'
'Schollmeyer, Dieter'
'Baumgarten, Martin'

_publ_section_title
;
 Mixed Phenyl and Thiophene Oligomers for Bridging Nitronyl Nitroxides.
;
_journal_name_full 'The Journal of organic chemistry'
_journal_paper_doi 10.1021/acs.joc.7b00435
_journal_year 2017
_chemical_formula_moiety 'C32 H36 N4 O4'
_chemical_formula_sum 'C32 H36 N4 O4'
_chemical_formula_weight 540.65
_space_group_crystal_system monoclinic
_space_group_IT_number 14
_space_group_name_Hall '-P 2yn'
_space_group_name_H-M_alt 'P 1 21/n 1'
_symmetry_space_group_name_Hall '-P 2yn'
_symmetry_space_group_name_H-M 'P 1 21/n 1'
_atom_sites_solution_hydrogens geom
_audit_creation_method SHELXL-2014/7
_cell_angle_alpha 90
_cell_angle_beta 112.061(7)
_cell_angle_gamma 90
_cell_formula_units_Z 2
_cell_length_a 11.5064(9)
_cell_length_b 9.9143(10)
_cell_length_c 12.9226(12)
_cell_measurement_reflns_used 12972
_cell_measurement_temperature 120(2)
_cell_measurement_theta_max 64.46
_cell_measurement_theta_min 4.40
_cell_volume 1366.3(2)
_computing_cell_refinement 'STOE X-AREA'
_computing_data_collection 'STOE X-AREA'
_computing_data_reduction 'STOE X-RED'
_computing_structure_refinement 'SHELXL-2014/7 (Sheldrick, 2014)'
_computing_structure_solution SIR-2004
_diffrn_ambient_temperature 120(2)
_diffrn_detector 'image plate (34 cm diameter)'
_diffrn_detector_area_resol_mean 6.67
_diffrn_detector_type STOE
_diffrn_measured_fraction_theta_full 0.988
_diffrn_measured_fraction_theta_max 0.985
_diffrn_measurement_details ' 924 frames, detector distance = 40 mm'
_diffrn_measurement_device '2-circle goniometer'
_diffrn_measurement_device_type 'STOE IPDS 2T'
_diffrn_measurement_method 'rotation method'
_diffrn_radiation_monochromator 'X-ray mirror'
_diffrn_radiation_type CuK\a
_diffrn_radiation_wavelength 1.54178
_diffrn_reflns_av_R_equivalents 0.0798
_diffrn_reflns_av_unetI/netI 0.0792
_diffrn_reflns_Laue_measured_fraction_full 0.988
_diffrn_reflns_Laue_measured_fraction_max 0.985
_diffrn_reflns_limit_h_max 13
_diffrn_reflns_limit_h_min -13
_diffrn_reflns_limit_k_max 11
_diffrn_reflns_limit_k_min -11
_diffrn_reflns_limit_l_max 15
_diffrn_reflns_limit_l_min -14
_diffrn_reflns_number 11670
_diffrn_reflns_point_group_measured_fraction_full 0.988
_diffrn_reflns_point_group_measured_fraction_max 0.985
_diffrn_reflns_theta_full 67.679
_diffrn_reflns_theta_max 67.849
_diffrn_reflns_theta_min 4.395
_diffrn_source 'Incoatec microSource Cu'
_exptl_absorpt_coefficient_mu 0.704
_exptl_absorpt_correction_T_max 0.9933
_exptl_absorpt_correction_T_min 0.9620
_exptl_absorpt_correction_type integration
_exptl_crystal_colour blue
_exptl_crystal_density_diffrn 1.314
_exptl_crystal_description plate
_exptl_crystal_F_000 576
_exptl_crystal_size_max 0.120
_exptl_crystal_size_mid 0.110
_exptl_crystal_size_min 0.020
_refine_diff_density_max 0.525
_refine_diff_density_min -0.437
_refine_diff_density_rms 0.131
_refine_ls_extinction_coef 0.049(7)
_refine_ls_extinction_expression Fc^*^=kFc[1+0.001xFc^2^\l^3^/sin(2\q)]^-1/4^
_refine_ls_extinction_method 'SHELXL-2014/7 (Sheldrick 2014'
_refine_ls_goodness_of_fit_ref 0.961
_refine_ls_hydrogen_treatment constr
_refine_ls_matrix_type full
_refine_ls_number_parameters 186
_refine_ls_number_reflns 2446
_refine_ls_number_restraints 0
_refine_ls_restrained_S_all 0.961
_refine_ls_R_factor_all 0.1587
_refine_ls_R_factor_gt 0.0963
_refine_ls_shift/su_max 0.000
_refine_ls_shift/su_mean 0.000
_refine_ls_structure_factor_coef Fsqd
_refine_ls_weighting_details 'w=1/[\s^2^(Fo^2^)+(0.2000P)^2^] where P=(Fo^2^+2Fc^2^)/3'
_refine_ls_weighting_scheme calc
_refine_ls_wR_factor_gt 0.2321
_refine_ls_wR_factor_ref 0.2959
_reflns_Friedel_coverage 0.000
_reflns_number_gt 1230
_reflns_number_total 2446
_reflns_threshold_expression 'I > 2\s(I)'
_cod_data_source_file jo7b00435_si_002.cif
_cod_data_source_block pppnn
_cod_original_cell_volume 1366.2(2)
_cod_database_code 4032636
_shelx_shelxl_version_number 2014/7
_shelx_space_group_comment
;
The symmetry employed for this shelxl refinement is uniquely defined
by the following loop, which should always be used as a source of
symmetry information in preference to the above space-group names.
They are only intended as comments.
;
_shelx_estimated_absorpt_t_min 0.920
_shelx_estimated_absorpt_t_max 0.986

loop_
_space_group_symop_operation_xyz
'x, y, z'
'-x+1/2, y+1/2, -z+1/2'
'-x, -y, -z'
'x-1/2, -y-1/2, z-1/2'

loop_
_atom_site_label
_atom_site_type_symbol
_atom_site_fract_x
_atom_site_fract_y
_atom_site_fract_z
_atom_site_U_iso_or_equiv
_atom_site_adp_type
_atom_site_occupancy
_atom_site_site_symmetry_order
_atom_site_calc_flag
_atom_site_refinement_flags_posn
_atom_site_refinement_flags_adp
C1 C 0.5263(4) 0.6151(5) 0.5646(4) 0.0517(12) Uani 1 1 d . .
H1 H 0.5460 0.6942 0.6094 0.062 Uiso 1 1 calc R U
C2 C 0.4145(4) 0.6091(5) 0.4710(4) 0.0503(12) Uani 1 1 d . .
C3 C 0.3909(4) 0.4930(5) 0.4069(4) 0.0514(13) Uani 1 1 d . .
H3 H 0.3164 0.4872 0.3419 0.062 Uiso 1 1 calc R U
C4 C 0.3250(4) 0.7241(5) 0.4409(4) 0.0491(12) Uani 1 1 d . .
C5 C 0.3639(5) 0.8569(5) 0.4703(4) 0.0510(12) Uani 1 1 d . .
H5 H 0.4502 0.8744 0.5115 0.061 Uiso 1 1 calc R U
C6 C 0.2804(4) 0.9635(5) 0.4412(4) 0.0515(13) Uani 1 1 d . .
H6 H 0.3099 1.0534 0.4586 0.062 Uiso 1 1 calc R U
C7 C 0.1509(4) 0.9377(5) 0.3853(4) 0.0507(12) Uani 1 1 d . .
C8 C 0.1107(5) 0.8059(5) 0.3583(4) 0.0509(12) Uani 1 1 d . .
H8 H 0.0238 0.7876 0.3211 0.061 Uiso 1 1 calc R U
C9 C 0.1957(4) 0.7013(5) 0.3850(4) 0.0520(13) Uani 1 1 d . .
H9 H 0.1663 0.6117 0.3652 0.062 Uiso 1 1 calc R U
C10 C 0.0634(4) 1.0494(5) 0.3530(4) 0.0481(12) Uani 1 1 d . .
N11 N 0.0870(4) 1.1757(4) 0.3263(4) 0.0534(12) Uani 1 1 d . .
C12 C -0.0228(4) 1.2689(5) 0.3058(4) 0.0518(13) Uani 1 1 d . .
C13 C -0.1311(4) 1.1659(5) 0.2798(4) 0.0506(13) Uani 1 1 d . .
N14 N -0.0611(4) 1.0431(4) 0.3393(3) 0.0502(11) Uani 1 1 d . .
O15 O 0.1921(3) 1.2206(4) 0.3271(4) 0.0698(12) Uani 1 1 d . .
C16 C 0.0049(5) 1.3456(5) 0.4159(4) 0.0595(14) Uani 1 1 d . .
H16A H 0.0826 1.3974 0.4340 0.089 Uiso 1 1 calc R U
H16B H 0.0145 1.2810 0.4760 0.089 Uiso 1 1 calc R U
H16C H -0.0646 1.4071 0.4080 0.089 Uiso 1 1 calc R U
C17 C -0.0341(5) 1.3649(5) 0.2123(4) 0.0591(14) Uani 1 1 d . .
H17A H -0.0392 1.3136 0.1459 0.089 Uiso 1 1 calc R U
H17B H 0.0394 1.4241 0.2351 0.089 Uiso 1 1 calc R U
H17C H -0.1101 1.4195 0.1951 0.089 Uiso 1 1 calc R U
C18 C -0.2320(5) 1.2010(6) 0.3226(5) 0.0574(14) Uani 1 1 d . .
H18A H -0.2732 1.2848 0.2875 0.086 Uiso 1 1 calc R U
H18B H -0.1946 1.2130 0.4038 0.086 Uiso 1 1 calc R U
H18C H -0.2939 1.1280 0.3045 0.086 Uiso 1 1 calc R U
C19 C -0.1894(5) 1.1277(6) 0.1566(4) 0.0599(14) Uani 1 1 d . .
H19A H -0.2420 1.2021 0.1142 0.090 Uiso 1 1 calc R U
H19B H -0.2408 1.0466 0.1478 0.090 Uiso 1 1 calc R U
H19C H -0.1227 1.1100 0.1284 0.090 Uiso 1 1 calc R U
O20 O -0.1161(3) 0.9417(4) 0.3639(3) 0.0617(11) Uani 1 1 d . .

loop_
_atom_site_aniso_label
_atom_site_aniso_U_11
_atom_site_aniso_U_22
_atom_site_aniso_U_33
_atom_site_aniso_U_23
_atom_site_aniso_U_13
_atom_site_aniso_U_12
C1 0.052(3) 0.053(3) 0.047(3) -0.002(2) 0.016(2) -0.002(2)
C2 0.055(3) 0.050(3) 0.045(3) 0.002(2) 0.018(2) 0.007(2)
C3 0.051(3) 0.056(3) 0.043(3) -0.001(2) 0.013(2) 0.005(2)
C4 0.048(3) 0.052(3) 0.043(3) 0.001(2) 0.0118(19) 0.003(2)
C5 0.049(3) 0.055(3) 0.046(3) 0.000(2) 0.014(2) 0.002(2)
C6 0.042(2) 0.055(3) 0.052(3) -0.003(2) 0.012(2) -0.004(2)
C7 0.050(3) 0.052(3) 0.045(3) 0.003(2) 0.012(2) 0.003(2)
C8 0.051(3) 0.054(3) 0.044(3) -0.001(2) 0.0132(19) -0.003(2)
C9 0.049(3) 0.051(3) 0.052(3) -0.001(2) 0.015(2) 0.001(2)
C10 0.042(2) 0.051(3) 0.049(3) 0.001(2) 0.015(2) -0.001(2)
N11 0.045(2) 0.056(3) 0.057(3) 0.0044(19) 0.0163(18) 0.0000(18)
C12 0.047(3) 0.051(3) 0.053(3) 0.002(2) 0.013(2) 0.004(2)
C13 0.048(3) 0.052(3) 0.050(3) 0.004(2) 0.016(2) 0.004(2)
N14 0.050(2) 0.046(2) 0.052(2) 0.0027(18) 0.0165(17) -0.0026(18)
O15 0.053(2) 0.074(3) 0.084(3) 0.011(2) 0.0274(19) -0.0033(18)
C16 0.061(3) 0.056(3) 0.053(3) -0.007(2) 0.012(2) 0.001(2)
C17 0.066(3) 0.056(3) 0.053(3) 0.009(2) 0.020(2) 0.004(2)
C18 0.051(3) 0.064(3) 0.058(3) 0.002(2) 0.022(2) 0.002(2)
C19 0.053(3) 0.073(4) 0.045(3) -0.003(2) 0.009(2) -0.004(2)
O20 0.062(2) 0.057(2) 0.068(2) 0.0033(17) 0.0257(18) -0.0071(17)

loop_
_atom_type_symbol
_atom_type_description
_atom_type_scat_dispersion_real
_atom_type_scat_dispersion_imag
_atom_type_scat_source
C C 0.0181 0.0091 'International Tables Vol C Tables 4.2.6.8 and 6.1.1.4'
H H 0.0000 0.0000 'International Tables Vol C Tables 4.2.6.8 and 6.1.1.4'
N N 0.0311 0.0180 'International Tables Vol C Tables 4.2.6.8 and 6.1.1.4'
O O 0.0492 0.0322 'International Tables Vol C Tables 4.2.6.8 and 6.1.1.4'

loop_
_exptl_crystal_face_index_h
_exptl_crystal_face_index_k
_exptl_crystal_face_index_l
_exptl_crystal_face_perp_dist
0 1 -2 0.0650
0 -1 2 0.0610
-1 -2 -3 0.0484
1 3 2 0.0532
-1 0 1 0.0120
1 0 -1 0.0120

loop_
_geom_angle_atom_site_label_1
_geom_angle_atom_site_label_2
_geom_angle_atom_site_label_3
_geom_angle
_geom_angle_site_symmetry_1
_geom_angle_site_symmetry_3
C3 C1 C2 120.9(5) 3_666 .
C3 C1 H1 119.6 3_666 .
C2 C1 H1 119.6 . .
C3 C2 C1 117.6(4) . .
C3 C2 C4 121.4(4) . .
C1 C2 C4 121.0(4) . .
C2 C3 C1 121.5(5) . 3_666
C2 C3 H3 119.2 . .
C1 C3 H3 119.2 3_666 .
C5 C4 C9 117.4(4) . .
C5 C4 C2 122.2(4) . .
C9 C4 C2 120.4(4) . .
C6 C5 C4 121.9(4) . .
C6 C5 H5 119.1 . .
C4 C5 H5 119.1 . .
C5 C6 C7 119.5(5) . .
C5 C6 H6 120.3 . .
C7 C6 H6 120.3 . .
C8 C7 C6 119.1(4) . .
C8 C7 C10 121.2(4) . .
C6 C7 C10 119.7(4) . .
C9 C8 C7 120.6(4) . .
C9 C8 H8 119.7 . .
C7 C8 H8 119.7 . .
C8 C9 C4 121.4(5) . .
C8 C9 H9 119.3 . .
C4 C9 H9 119.3 . .
N11 C10 N14 107.9(4) . .
N11 C10 C7 126.6(4) . .
N14 C10 C7 125.4(4) . .
O15 N11 C10 126.6(4) . .
O15 N11 C12 120.9(4) . .
C10 N11 C12 112.2(4) . .
C17 C12 N11 110.1(4) . .
C17 C12 C16 110.8(4) . .
N11 C12 C16 105.7(4) . .
C17 C12 C13 115.0(4) . .
N11 C12 C13 100.8(4) . .
C16 C12 C13 113.5(4) . .
N14 C13 C18 109.8(4) . .
N14 C13 C19 106.0(4) . .
C18 C13 C19 110.1(4) . .
N14 C13 C12 101.0(3) . .
C18 C13 C12 115.9(4) . .
C19 C13 C12 113.2(4) . .
O20 N14 C10 125.9(4) . .
O20 N14 C13 122.6(4) . .
C10 N14 C13 111.2(4) . .
C12 C16 H16A 109.5 . .
C12 C16 H16B 109.5 . .
H16A C16 H16B 109.5 . .
C12 C16 H16C 109.5 . .
H16A C16 H16C 109.5 . .
H16B C16 H16C 109.5 . .
C12 C17 H17A 109.5 . .
C12 C17 H17B 109.5 . .
H17A C17 H17B 109.5 . .
C12 C17 H17C 109.5 . .
H17A C17 H17C 109.5 . .
H17B C17 H17C 109.5 . .
C13 C18 H18A 109.5 . .
C13 C18 H18B 109.5 . .
H18A C18 H18B 109.5 . .
C13 C18 H18C 109.5 . .
H18A C18 H18C 109.5 . .
H18B C18 H18C 109.5 . .
C13 C19 H19A 109.5 . .
C13 C19 H19B 109.5 . .
H19A C19 H19B 109.5 . .
C13 C19 H19C 109.5 . .
H19A C19 H19C 109.5 . .
H19B C19 H19C 109.5 . .

loop_
_geom_bond_atom_site_label_1
_geom_bond_atom_site_label_2
_geom_bond_distance
_geom_bond_site_symmetry_2
C1 C3 1.389(7) 3_666
C1 C2 1.398(7) .
C1 H1 0.9500 .
C2 C3 1.384(7) .
C2 C4 1.487(7) .
C3 C1 1.389(7) 3_666
C3 H3 0.9500 .
C4 C5 1.396(7) .
C4 C9 1.407(7) .
C5 C6 1.382(7) .
C5 H5 0.9500 .
C6 C7 1.414(6) .
C6 H6 0.9500 .
C7 C8 1.387(7) .
C7 C10 1.449(7) .
C8 C9 1.377(7) .
C8 H8 0.9500 .
C9 H9 0.9500 .
C10 N11 1.353(6) .
C10 N14 1.377(6) .
N11 O15 1.286(5) .
N11 C12 1.505(6) .
C12 C17 1.505(7) .
C12 C16 1.538(7) .
C12 C13 1.547(7) .
C13 N14 1.502(6) .
C13 C18 1.503(7) .
C13 C19 1.525(7) .
N14 O20 1.290(5) .
C16 H16A 0.9800 .
C16 H16B 0.9800 .
C16 H16C 0.9800 .
C17 H17A 0.9800 .
C17 H17B 0.9800 .
C17 H17C 0.9800 .
C18 H18A 0.9800 .
C18 H18B 0.9800 .
C18 H18C 0.9800 .
C19 H19A 0.9800 .
C19 H19B 0.9800 .
C19 H19C 0.9800 .

loop_
_geom_torsion_atom_site_label_1
_geom_torsion_atom_site_label_2
_geom_torsion_atom_site_label_3
_geom_torsion_atom_site_label_4
_geom_torsion
_geom_torsion_site_symmetry_1
_geom_torsion_site_symmetry_4
C3 C1 C2 C3 -1.3(9) 3_666 .
C3 C1 C2 C4 179.3(5) 3_666 .
C1 C2 C3 C1 1.3(9) . 3_666
C4 C2 C3 C1 -179.3(5) . 3_666
C3 C2 C4 C5 -152.4(5) . .
C1 C2 C4 C5 27.0(8) . .
C3 C2 C4 C9 30.2(8) . .
C1 C2 C4 C9 -150.4(5) . .
C9 C4 C5 C6 -3.2(8) . .
C2 C4 C5 C6 179.4(5) . .
C4 C5 C6 C7 3.5(8) . .
C5 C6 C7 C8 -1.6(7) . .
C5 C6 C7 C10 -179.0(5) . .
C6 C7 C8 C9 -0.3(8) . .
C10 C7 C8 C9 176.9(5) . .
C7 C8 C9 C4 0.6(8) . .
C5 C4 C9 C8 1.1(8) . .
C2 C4 C9 C8 178.6(5) . .
C8 C7 C10 N11 -147.6(5) . .
C6 C7 C10 N11 29.7(8) . .
C8 C7 C10 N14 29.4(8) . .
C6 C7 C10 N14 -153.3(5) . .
N14 C10 N11 O15 -179.0(5) . .
C7 C10 N11 O15 -1.6(8) . .
N14 C10 N11 C12 7.2(6) . .
C7 C10 N11 C12 -175.4(5) . .
O15 N11 C12 C17 42.7(6) . .
C10 N11 C12 C17 -143.0(4) . .
O15 N11 C12 C16 -77.0(6) . .
C10 N11 C12 C16 97.2(5) . .
O15 N11 C12 C13 164.6(4) . .
C10 N11 C12 C13 -21.1(5) . .
C17 C12 C13 N14 143.1(4) . .
N11 C12 C13 N14 24.8(5) . .
C16 C12 C13 N14 -87.8(5) . .
C17 C12 C13 C18 -98.3(5) . .
N11 C12 C13 C18 143.3(4) . .
C16 C12 C13 C18 30.7(6) . .
C17 C12 C13 C19 30.3(6) . .
N11 C12 C13 C19 -88.1(5) . .
C16 C12 C13 C19 159.4(4) . .
N11 C10 N14 O20 -175.0(4) . .
C7 C10 N14 O20 7.5(8) . .
N11 C10 N14 C13 11.1(6) . .
C7 C10 N14 C13 -166.4(5) . .
C18 C13 N14 O20 39.5(6) . .
C19 C13 N14 O20 -79.4(6) . .
C12 C13 N14 O20 162.4(4) . .
C18 C13 N14 C10 -146.3(4) . .
C19 C13 N14 C10 94.7(5) . .
C12 C13 N14 C10 -23.4(5) . .
